data_7044736
loop_
_publ_author_name
'Zhang, Wen-Wei'
'Zhai, Lu'
'Ren, Xiaoming'
'Zuo, Jing-Lin'
'Yang, Zhu Xi'

_publ_section_title
;
 Surprisingly high quantum yield of emission in a fluorescent coordination
 polymer with paramagnetic Mn(II) ions
;
_journal_name_full 'Dalton Transactions'
_journal_paper_doi 10.1039/C7DT03909C
_journal_year 2017
_chemical_formula_moiety 'C44 H38 Mn3 O20 S4, 2(C2 H6 O S)'
_chemical_formula_sum 'C48 H50 Mn3 N0 O22 S6'
_chemical_formula_weight 1336.06
_space_group_crystal_system triclinic
_space_group_IT_number 2
_space_group_name_Hall '-P 1'
_space_group_name_H-M_alt 'P -1'
_symmetry_space_group_name_Hall '-P 1'
_symmetry_space_group_name_H-M 'P -1'
_atom_sites_solution_hydrogens geom
_audit_block_doi 10.5517/ccdc.csd.cc1q5fkw
_audit_creation_method SHELXL-2014/7
_audit_update_record
;
2017-11-05 deposited with the CCDC.
2017-11-10 downloaded from the CCDC.
;
_cell_angle_alpha 90.806(4)
_cell_angle_beta 107.260(3)
_cell_angle_gamma 110.609(3)
_cell_formula_units_Z 1
_cell_length_a 9.728(3)
_cell_length_b 12.452(3)
_cell_length_c 12.917(3)
_cell_measurement_reflns_used 3614
_cell_measurement_temperature 296(2)
_cell_measurement_theta_max 27.54
_cell_measurement_theta_min 2.36
_cell_volume 1386.2(6)
_computing_structure_refinement 'SHELXL-2014/7 (Sheldrick, 2014)'
_computing_structure_solution 'SHELXS-97 (Sheldrick, 1990)'
_diffrn_ambient_temperature 296(2)
_diffrn_measured_fraction_theta_full 0.985
_diffrn_measured_fraction_theta_max 0.985
_diffrn_measurement_device_type bruker-CCD
_diffrn_measurement_method 'phi and omega scans'
_diffrn_radiation_monochromator graphite
_diffrn_radiation_source 'fine-focus sealed tube'
_diffrn_radiation_type MoK\a
_diffrn_radiation_wavelength 0.71073
_diffrn_reflns_av_R_equivalents 0.0516
_diffrn_reflns_av_unetI/netI 0.0721
_diffrn_reflns_Laue_measured_fraction_full 0.985
_diffrn_reflns_Laue_measured_fraction_max 0.985
_diffrn_reflns_limit_h_max 11
_diffrn_reflns_limit_h_min -11
_diffrn_reflns_limit_k_max 13
_diffrn_reflns_limit_k_min -14
_diffrn_reflns_limit_l_max 14
_diffrn_reflns_limit_l_min -15
_diffrn_reflns_number 10058
_diffrn_reflns_point_group_measured_fraction_full 0.985
_diffrn_reflns_point_group_measured_fraction_max 0.985
_diffrn_reflns_theta_full 25.009
_diffrn_reflns_theta_max 25.009
_diffrn_reflns_theta_min 1.665
_exptl_absorpt_coefficient_mu 0.977
_exptl_absorpt_correction_T_max 0.8361
_exptl_absorpt_correction_T_min 0.8211
_exptl_absorpt_correction_type multi-scan
_exptl_absorpt_process_details sadabs
_exptl_crystal_colour Yellow
_exptl_crystal_density_diffrn 1.600
_exptl_crystal_density_method 'not measured'
_exptl_crystal_description Block
_exptl_crystal_F_000 685
_exptl_crystal_size_max 0.210
_exptl_crystal_size_mid 0.200
_exptl_crystal_size_min 0.190
_refine_diff_density_max 0.954
_refine_diff_density_min -0.938
_refine_diff_density_rms 0.101
_refine_ls_extinction_method none
_refine_ls_goodness_of_fit_ref 1.047
_refine_ls_hydrogen_treatment constr
_refine_ls_matrix_type full
_refine_ls_number_parameters 452
_refine_ls_number_reflns 4817
_refine_ls_number_restraints 36
_refine_ls_restrained_S_all 1.058
_refine_ls_R_factor_all 0.0800
_refine_ls_R_factor_gt 0.0612
_refine_ls_shift/su_max 0.000
_refine_ls_shift/su_mean 0.000
_refine_ls_structure_factor_coef Fsqd
_refine_ls_weighting_details 'w=1/[\s^2^(Fo^2^)+(0.0936P)^2^+2.2141P] where P=(Fo^2^+2Fc^2^)/3'
_refine_ls_weighting_scheme calc
_refine_ls_wR_factor_gt 0.1621
_refine_ls_wR_factor_ref 0.1773
_reflns_Friedel_coverage 0.000
_reflns_number_gt 3711
_reflns_number_total 4817
_reflns_threshold_expression 'I > 2\s(I)'
_cod_data_source_file c7dt03909c2.cif
_cod_data_source_block Mn
_cod_original_cell_volume 1386.3(6)
_cod_database_code 7044736
_shelx_shelxl_version_number 2014/7
_shelx_space_group_comment
;
The symmetry employed for this shelxl refinement is uniquely defined
by the following loop, which should always be used as a source of
symmetry information in preference to the above space-group names.
They are only intended as comments.
;
_shelx_estimated_absorpt_t_min 0.821
_shelx_estimated_absorpt_t_max 0.836

loop_
_space_group_symop_operation_xyz
'x, y, z'
'-x, -y, -z'

loop_
_atom_site_label
_atom_site_type_symbol
_atom_site_fract_x
_atom_site_fract_y
_atom_site_fract_z
_atom_site_U_iso_or_equiv
_atom_site_adp_type
_atom_site_occupancy
_atom_site_site_symmetry_order
_atom_site_calc_flag
_atom_site_refinement_flags_posn
_atom_site_refinement_flags_adp
_atom_site_refinement_flags_occupancy
_atom_site_disorder_assembly
_atom_site_disorder_group
Mn1 Mn 0.0000 0.0000 0.5000 0.0192(2) Uani 1 2 d S . P . .
Mn2 Mn 0.10504(7) 0.25662(6) 0.37864(5) 0.0235(2) Uani 1 1 d . . . . .
O1 O 0.2360(4) 0.1041(3) 0.5254(3) 0.0361(8) Uani 1 1 d . . . . .
O2 O 0.3121(4) 0.2188(3) 0.4067(3) 0.0364(8) Uani 1 1 d . . . . .
O3 O 0.8574(4) 0.2760(3) 0.3865(3) 0.0345(8) Uani 1 1 d . . . . .
O4 O 0.9649(3) 0.1641(2) 0.4792(2) 0.0243(7) Uani 1 1 d . . . . .
O5 O 0.6644(6) -0.4238(4) 0.9260(4) 0.0665(12) Uani 1 1 d . . . . .
H5 H 0.6544 -0.4914 0.9319 0.100 Uiso 1 1 calc R U . . .
O6 O 0.8123(8) -0.4012(4) 1.0979(4) 0.099(2) Uani 1 1 d . . . . .
O7 O 0.9764(4) 0.1276(3) 1.2431(2) 0.0326(7) Uani 1 1 d . . . . .
O8 O 0.9461(4) -0.0333(3) 1.3238(2) 0.0302(7) Uani 1 1 d . . . . .
O9 O 0.2304(4) 0.3942(3) 0.5152(3) 0.0449(9) Uani 1 1 d . . . . .
O10 O 0.1348(5) 0.3895(3) 0.2774(3) 0.0502(10) Uani 1 1 d . . . . .
O11 O 0.3911(10) 0.6443(6) 0.0548(7) 0.068(3) Uani 0.576(9) 1 d D . P A 1
O11A O 0.3889(18) 0.6395(8) -0.0397(18) 0.285(19) Uani 0.424(9) 1 d D U P A 2
C1 C 0.3339(5) 0.1578(4) 0.4806(4) 0.0262(10) Uani 1 1 d . . . . .
C2 C 0.4911(5) 0.1490(4) 0.5250(3) 0.0218(9) Uani 1 1 d . . . . .
C3 C 0.5239(5) 0.0996(4) 0.6210(4) 0.0253(9) Uani 1 1 d . . . . .
H3A H 0.4504 0.0744 0.6567 0.030 Uiso 1 1 calc R U . . .
C4 C 0.6656(5) 0.0881(4) 0.6633(3) 0.0247(9) Uani 1 1 d . . . . .
C5 C 0.7744(5) 0.1248(4) 0.6089(3) 0.0221(9) Uani 1 1 d . . . . .
H5A H 0.8700 0.1175 0.6374 0.026 Uiso 1 1 calc R U . . .
C6 C 0.7411(5) 0.1720(3) 0.5126(3) 0.0205(9) Uani 1 1 d . . . . .
C7 C 0.6017(5) 0.1872(4) 0.4713(3) 0.0223(9) Uani 1 1 d . . . . .
H7A H 0.5817 0.2224 0.4085 0.027 Uiso 1 1 calc R U . . .
C8 C 0.7009(6) 0.0331(4) 0.7605(4) 0.0309(10) Uani 1 1 d . . . . .
C9 C 0.8597(5) 0.2067(4) 0.4538(3) 0.0229(9) Uani 1 1 d . . . . .
C10 C 0.7370(5) -0.0133(4) 0.8384(4) 0.0334(11) Uani 1 1 d . . . . .
C11 C 0.7769(5) -0.0671(4) 0.9342(4) 0.0310(10) Uani 1 1 d . . . . .
C12 C 0.7508(6) -0.1840(5) 0.9263(4) 0.0381(12) Uani 1 1 d . . . . .
H12A H 0.7088 -0.2285 0.8580 0.046 Uiso 1 1 calc R U . . .
C13 C 0.7874(6) -0.2350(5) 1.0204(4) 0.0392(12) Uani 1 1 d . . . . .
C14 C 0.8495(6) -0.1685(4) 1.1218(4) 0.0361(11) Uani 1 1 d . . . . .
H14A H 0.8742 -0.2031 1.1844 0.043 Uiso 1 1 calc R U . . .
C15 C 0.8758(5) -0.0511(4) 1.1321(4) 0.0300(10) Uani 1 1 d . . . . .
C16 C 0.8408(5) -0.0002(4) 1.0369(3) 0.0289(10) Uani 1 1 d . . . . .
H16A H 0.8602 0.0786 1.0419 0.035 Uiso 1 1 calc R U . . .
C17 C 0.9383(5) 0.0206(4) 1.2418(4) 0.0281(10) Uani 1 1 d . . . . .
C18 C 0.7545(9) -0.3607(6) 1.0153(6) 0.0640(18) Uani 1 1 d . . . . .
C19 C 0.4474(13) 0.5559(9) 0.6623(10) 0.053(3) Uani 0.694(4) 1 d . . P B 1
H19A H 0.5436 0.5726 0.7201 0.079 Uiso 0.694(4) 1 calc R U P B 1
H19B H 0.4639 0.6064 0.6080 0.079 Uiso 0.694(4) 1 calc R U P B 1
H19C H 0.3730 0.5676 0.6914 0.079 Uiso 0.694(4) 1 calc R U P B 1
C19A C 0.373(3) 0.5517(17) 0.6804(19) 0.051(6) Uani 0.306(4) 1 d . . P B 2
H19D H 0.4148 0.5645 0.7588 0.076 Uiso 0.306(4) 1 calc R U P B 2
H19E H 0.3117 0.5977 0.6560 0.076 Uiso 0.306(4) 1 calc R U P B 2
H19F H 0.4570 0.5734 0.6503 0.076 Uiso 0.306(4) 1 calc R U P B 2
C20 C 0.3214(15) 0.3431(10) 0.7081(9) 0.055(3) Uani 0.694(4) 1 d . . P B 1
H20A H 0.4120 0.3510 0.7683 0.083 Uiso 0.694(4) 1 calc R U P B 1
H20B H 0.2603 0.3781 0.7316 0.083 Uiso 0.694(4) 1 calc R U P B 1
H20C H 0.2611 0.2625 0.6826 0.083 Uiso 0.694(4) 1 calc R U P B 1
C20A C 0.392(4) 0.338(3) 0.702(2) 0.066(9) Uani 0.306(4) 1 d . . P B 2
H20D H 0.4061 0.3433 0.7785 0.098 Uiso 0.306(4) 1 calc R U P B 2
H20E H 0.3534 0.2582 0.6713 0.098 Uiso 0.306(4) 1 calc R U P B 2
H20F H 0.4891 0.3787 0.6902 0.098 Uiso 0.306(4) 1 calc R U P B 2
C21 C 0.028(3) 0.5295(17) 0.3402(19) 0.079(8) Uani 0.698(5) 1 d . . P C 1
H21A H 0.0509 0.6075 0.3691 0.119 Uiso 0.698(5) 1 calc R U P C 1
H21B H -0.0526 0.5091 0.2708 0.119 Uiso 0.698(5) 1 calc R U P C 1
H21C H -0.0055 0.4778 0.3900 0.119 Uiso 0.698(5) 1 calc R U P C 1
C21A C 0.031(4) 0.539(3) 0.365(4) 0.042(9) Uani 0.302(5) 1 d . . P C 2
H21D H -0.0211 0.5909 0.3416 0.063 Uiso 0.302(5) 1 calc R U P C 2
H21E H -0.0283 0.4791 0.3977 0.063 Uiso 0.302(5) 1 calc R U P C 2
H21F H 0.1318 0.5802 0.4167 0.063 Uiso 0.302(5) 1 calc R U P C 2
C22 C 0.1956(16) 0.6012(10) 0.2240(12) 0.086(4) Uani 0.698(5) 1 d . U P C 1
H22A H 0.2293 0.6807 0.2537 0.129 Uiso 0.698(5) 1 calc R U P C 1
H22B H 0.2671 0.5925 0.1900 0.129 Uiso 0.698(5) 1 calc R U P C 1
H22C H 0.0942 0.5778 0.1707 0.129 Uiso 0.698(5) 1 calc R U P C 1
C22A C 0.121(3) 0.550(2) 0.157(2) 0.064(6) Uani 0.302(5) 1 d . U P C 2
H22D H 0.0644 0.5993 0.1346 0.096 Uiso 0.302(5) 1 calc R U P C 2
H22E H 0.2288 0.5959 0.1923 0.096 Uiso 0.302(5) 1 calc R U P C 2
H22F H 0.1107 0.5022 0.0934 0.096 Uiso 0.302(5) 1 calc R U P C 2
C23 C 0.392(2) 0.8285(13) -0.044(2) 0.176(10) Uani 0.576(9) 1 d D U P A 1
H23A H 0.3488 0.8541 -0.1115 0.265 Uiso 0.576(9) 1 calc R U P A 1
H23B H 0.3677 0.8596 0.0135 0.265 Uiso 0.576(9) 1 calc R U P A 1
H23C H 0.5028 0.8550 -0.0267 0.265 Uiso 0.576(9) 1 calc R U P A 1
C23A C 0.4498(16) 0.8384(13) 0.0698(10) 0.077(6) Uani 0.424(9) 1 d D . P A 2
H23D H 0.4098 0.8960 0.0821 0.116 Uiso 0.424(9) 1 calc R U P A 2
H23E H 0.4814 0.8079 0.1369 0.116 Uiso 0.424(9) 1 calc R U P A 2
H23F H 0.5373 0.8726 0.0449 0.116 Uiso 0.424(9) 1 calc R U P A 2
C24 C 0.1367(14) 0.6875(14) -0.0365(16) 0.130(7) Uani 0.576(9) 1 d D . P A 1
H24A H 0.0775 0.7085 -0.1010 0.195 Uiso 0.576(9) 1 calc R U P A 1
H24B H 0.0750 0.6135 -0.0224 0.195 Uiso 0.576(9) 1 calc R U P A 1
H24C H 0.1662 0.7448 0.0247 0.195 Uiso 0.576(9) 1 calc R U P A 1
C24A C 0.3466(16) 0.8142(13) -0.1370(9) 0.057(4) Uani 0.424(9) 1 d D . P A 2
H24D H 0.3029 0.8727 -0.1403 0.086 Uiso 0.424(9) 1 calc R U P A 2
H24E H 0.4567 0.8503 -0.1218 0.086 Uiso 0.424(9) 1 calc R U P A 2
H24F H 0.3012 0.7651 -0.2058 0.086 Uiso 0.424(9) 1 calc R U P A 2
S1 S 0.3773(2) 0.41160(16) 0.60247(15) 0.0371(6) Uani 0.694(4) 1 d . . P B 1
S1A S 0.2548(6) 0.4014(4) 0.6355(4) 0.0473(16) Uani 0.306(4) 1 d . . P B 2
S2 S 0.1892(3) 0.5188(2) 0.3241(3) 0.0756(12) Uani 0.698(5) 1 d . . P C 1
S2A S 0.0542(9) 0.4690(5) 0.2392(4) 0.073(3) Uani 0.302(5) 1 d . . P C 2
S3 S 0.3151(12) 0.6788(7) -0.0577(6) 0.180(4) Uani 0.576(9) 1 d D . P A 1
S3A S 0.3067(8) 0.7273(6) -0.0283(6) 0.103(3) Uani 0.424(9) 1 d D . P A 2

loop_
_atom_site_aniso_label
_atom_site_aniso_U_11
_atom_site_aniso_U_22
_atom_site_aniso_U_33
_atom_site_aniso_U_23
_atom_site_aniso_U_13
_atom_site_aniso_U_12
Mn1 0.0174(5) 0.0233(5) 0.0209(5) 0.0091(4) 0.0100(4) 0.0087(4)
Mn2 0.0241(4) 0.0244(4) 0.0278(4) 0.0119(3) 0.0138(3) 0.0109(3)
O1 0.0228(18) 0.039(2) 0.049(2) 0.0039(16) 0.0184(16) 0.0085(16)
O2 0.0254(18) 0.039(2) 0.050(2) 0.0121(16) 0.0114(15) 0.0183(16)
O3 0.0361(19) 0.0362(19) 0.0441(19) 0.0232(16) 0.0258(16) 0.0174(16)
O4 0.0218(15) 0.0253(16) 0.0333(16) 0.0089(13) 0.0163(13) 0.0111(13)
O5 0.076(3) 0.041(3) 0.071(3) -0.002(2) 0.014(3) 0.017(2)
O6 0.193(7) 0.045(3) 0.052(3) 0.014(2) 0.018(3) 0.054(4)
O7 0.040(2) 0.035(2) 0.0253(16) 0.0075(14) 0.0109(14) 0.0161(16)
O8 0.0383(19) 0.0392(19) 0.0214(16) 0.0105(14) 0.0110(14) 0.0227(16)
O9 0.042(2) 0.038(2) 0.044(2) -0.0004(16) 0.0040(17) 0.0107(18)
O10 0.064(3) 0.048(2) 0.064(2) 0.041(2) 0.043(2) 0.032(2)
O11 0.084(6) 0.039(4) 0.084(6) 0.011(4) 0.035(5) 0.021(4)
O11A 0.27(2) 0.29(3) 0.34(3) 0.006(18) 0.128(18) 0.136(19)
C1 0.018(2) 0.024(2) 0.036(2) 0.000(2) 0.0068(19) 0.0085(19)
C2 0.016(2) 0.019(2) 0.030(2) 0.0013(17) 0.0091(18) 0.0049(18)
C3 0.025(2) 0.023(2) 0.033(2) 0.0045(19) 0.0173(19) 0.0089(19)
C4 0.030(2) 0.025(2) 0.024(2) 0.0059(18) 0.0145(19) 0.012(2)
C5 0.019(2) 0.022(2) 0.027(2) 0.0039(17) 0.0098(18) 0.0087(18)
C6 0.019(2) 0.016(2) 0.027(2) 0.0039(17) 0.0107(18) 0.0047(18)
C7 0.024(2) 0.019(2) 0.028(2) 0.0076(17) 0.0127(18) 0.0084(19)
C8 0.035(3) 0.039(3) 0.025(2) 0.008(2) 0.014(2) 0.017(2)
C9 0.023(2) 0.020(2) 0.025(2) 0.0034(18) 0.0103(18) 0.0048(19)
C10 0.030(3) 0.046(3) 0.028(2) 0.006(2) 0.012(2) 0.016(2)
C11 0.026(2) 0.045(3) 0.025(2) 0.010(2) 0.0126(19) 0.014(2)
C12 0.036(3) 0.049(3) 0.031(3) 0.000(2) 0.012(2) 0.017(3)
C13 0.045(3) 0.040(3) 0.036(3) 0.005(2) 0.015(2) 0.018(3)
C14 0.041(3) 0.036(3) 0.034(3) 0.010(2) 0.012(2) 0.017(2)
C15 0.030(3) 0.039(3) 0.025(2) 0.009(2) 0.011(2) 0.016(2)
C16 0.028(2) 0.038(3) 0.026(2) 0.011(2) 0.0119(19) 0.016(2)
C17 0.026(2) 0.038(3) 0.026(2) 0.011(2) 0.0099(19) 0.017(2)
C18 0.084(5) 0.038(4) 0.079(5) 0.003(3) 0.047(4) 0.017(4)
C19 0.043(6) 0.042(6) 0.061(7) 0.006(5) 0.009(5) 0.007(5)
C19A 0.071(18) 0.018(10) 0.042(11) -0.015(8) 0.001(12) 0.007(12)
C20 0.081(9) 0.043(6) 0.051(6) 0.019(4) 0.026(6) 0.030(6)
C20A 0.09(2) 0.067(16) 0.052(13) -0.003(11) -0.002(14) 0.060(18)
C21 0.146(17) 0.048(10) 0.067(12) 0.021(9) 0.040(9) 0.059(10)
C21A 0.025(12) 0.031(14) 0.055(18) -0.033(12) 0.011(10) -0.004(9)
C22 0.097(9) 0.053(7) 0.130(11) 0.029(7) 0.069(8) 0.026(6)
C22A 0.106(16) 0.040(11) 0.073(13) 0.044(10) 0.054(11) 0.038(11)
C23 0.132(15) 0.163(17) 0.25(2) 0.077(16) 0.098(15) 0.042(13)
C23A 0.048(10) 0.128(17) 0.056(10) -0.013(10) 0.010(8) 0.041(11)
C24 0.143(18) 0.080(12) 0.162(18) 0.051(12) 0.041(15) 0.041(13)
C24A 0.028(7) 0.073(11) 0.054(9) 0.000(8) -0.001(7) 0.012(7)
S1 0.0332(11) 0.0370(11) 0.0385(11) 0.0060(8) 0.0106(8) 0.0107(9)
S1A 0.050(3) 0.050(3) 0.044(3) 0.005(2) 0.015(2) 0.020(2)
S2 0.0387(14) 0.0413(15) 0.144(3) 0.0425(16) 0.0252(17) 0.0133(11)
S2A 0.123(7) 0.066(4) 0.045(3) 0.014(3) 0.015(3) 0.064(4)
S3 0.367(12) 0.202(7) 0.120(5) 0.099(5) 0.137(6) 0.228(9)
S3A 0.102(5) 0.077(4) 0.147(6) -0.004(4) 0.087(4) 0.016(4)

loop_
_atom_type_symbol
_atom_type_description
_atom_type_scat_dispersion_real
_atom_type_scat_dispersion_imag
_atom_type_scat_source
C C 0.0033 0.0016 'International Tables Vol C Tables 4.2.6.8 and 6.1.1.4'
H H 0.0000 0.0000 'International Tables Vol C Tables 4.2.6.8 and 6.1.1.4'
N N 0.0061 0.0033 'International Tables Vol C Tables 4.2.6.8 and 6.1.1.4'
O O 0.0106 0.0060 'International Tables Vol C Tables 4.2.6.8 and 6.1.1.4'
S S 0.1246 0.1234 'International Tables Vol C Tables 4.2.6.8 and 6.1.1.4'
Mn Mn 0.3368 0.7283 'International Tables Vol C Tables 4.2.6.8 and 6.1.1.4'

loop_
_geom_angle_atom_site_label_1
_geom_angle_atom_site_label_2
_geom_angle_atom_site_label_3
_geom_angle
_geom_angle_site_symmetry_1
_geom_angle_site_symmetry_3
O1 Mn1 O1 180.0 . 2_556
O1 Mn1 O8 86.68(13) . 2_657
O1 Mn1 O8 93.32(13) 2_556 2_657
O1 Mn1 O8 93.32(13) . 1_454
O1 Mn1 O8 86.68(13) 2_556 1_454
O8 Mn1 O8 180.0 2_657 1_454
O1 Mn1 O4 83.92(11) . 1_455
O1 Mn1 O4 96.08(11) 2_556 1_455
O8 Mn1 O4 90.75(11) 2_657 1_455
O8 Mn1 O4 89.25(11) 1_454 1_455
O1 Mn1 O4 96.08(11) . 2_656
O1 Mn1 O4 83.92(11) 2_556 2_656
O8 Mn1 O4 89.25(11) 2_657 2_656
O8 Mn1 O4 90.75(11) 1_454 2_656
O4 Mn1 O4 180.0 1_455 2_656
O7 Mn2 O10 92.09(15) 1_454 .
O7 Mn2 O2 93.66(13) 1_454 .
O10 Mn2 O2 103.44(13) . .
O7 Mn2 O9 177.22(12) 1_454 .
O10 Mn2 O9 86.15(16) . .
O2 Mn2 O9 88.85(14) . .
O7 Mn2 O4 92.73(12) 1_454 1_455
O10 Mn2 O4 144.11(12) . 1_455
O2 Mn2 O4 111.70(11) . 1_455
O9 Mn2 O4 87.45(13) . 1_455
C1 O1 Mn1 145.5(3) . .
C1 O2 Mn2 114.7(3) . .
C9 O4 Mn1 142.5(3) . 1_655
C9 O4 Mn2 99.1(2) . 1_655
Mn1 O4 Mn2 107.02(11) 1_655 1_655
C17 O7 Mn2 127.7(3) . 1_656
C17 O8 Mn1 139.5(3) . 1_656
S1 O9 Mn2 127.7(2) . .
S1A O9 Mn2 134.5(3) . .
S2A O10 Mn2 134.4(4) . .
S2 O10 Mn2 121.6(2) . .
O2 C1 O1 125.3(4) . .
O2 C1 C2 119.0(4) . .
O1 C1 C2 115.7(4) . .
C3 C2 C7 120.0(4) . .
C3 C2 C1 118.4(4) . .
C7 C2 C1 121.6(4) . .
C4 C3 C2 120.2(4) . .
C3 C4 C5 119.7(4) . .
C3 C4 C8 121.5(4) . .
C5 C4 C8 118.8(4) . .
C6 C5 C4 120.3(4) . .
C7 C6 C5 120.5(4) . .
C7 C6 C9 120.7(3) . .
C5 C6 C9 118.7(3) . .
C6 C7 C2 119.3(4) . .
C10 C8 C4 175.9(5) . .
O3 C9 O4 121.7(4) . .
O3 C9 C6 121.3(3) . .
O4 C9 C6 117.0(3) . .
C8 C10 C11 177.6(5) . .
C12 C11 C16 120.0(4) . .
C12 C11 C10 120.9(4) . .
C16 C11 C10 119.1(4) . .
C11 C12 C13 119.9(5) . .
C14 C13 C12 119.8(5) . .
C14 C13 C18 118.7(5) . .
C12 C13 C18 121.4(5) . .
C13 C14 C15 121.3(4) . .
C14 C15 C16 118.5(4) . .
C14 C15 C17 121.6(4) . .
C16 C15 C17 119.9(4) . .
C15 C16 C11 120.4(4) . .
O7 C17 O8 126.4(4) . .
O7 C17 C15 117.0(4) . .
O8 C17 C15 116.6(4) . .
O6 C18 O5 122.6(6) . .
O6 C18 C13 120.0(6) . .
O5 C18 C13 117.4(6) . .
O9 S1 C20 104.8(5) . .
O9 S1 C19 105.5(4) . .
C20 S1 C19 99.0(5) . .
O9 S1A C20A 110.4(10) . .
O9 S1A C19A 101.5(8) . .
C20A S1A C19A 99.7(13) . .
O10 S2 C22 110.1(5) . .
O10 S2 C21 103.5(7) . .
C22 S2 C21 95.6(8) . .
O10 S2A C22A 113.3(10) . .
O10 S2A C21A 107.9(13) . .
C22A S2A C21A 119.4(15) . .
O11 S3 C23 106.4(9) . .
O11 S3 C24 100.5(6) . .
C23 S3 C24 88.6(6) . .
O11A S3A C23A 103.8(7) . .
O11A S3A C24A 99.7(7) . .
C23A S3A C24A 90.4(6) . .

loop_
_geom_bond_atom_site_label_1
_geom_bond_atom_site_label_2
_geom_bond_distance
_geom_bond_site_symmetry_2
Mn1 O1 2.123(3) .
Mn1 O1 2.123(3) 2_556
Mn1 O8 2.177(3) 2_657
Mn1 O8 2.177(3) 1_454
Mn1 O4 2.194(3) 1_455
Mn1 O4 2.194(3) 2_656
Mn2 O7 2.102(3) 1_454
Mn2 O10 2.116(3) .
Mn2 O2 2.157(3) .
Mn2 O9 2.169(4) .
Mn2 O4 2.204(3) 1_455
O1 C1 1.256(5) .
O2 C1 1.244(5) .
O3 C9 1.233(5) .
O4 C9 1.275(5) .
O4 Mn1 2.194(3) 1_655
O4 Mn2 2.205(3) 1_655
O5 C18 1.267(8) .
O6 C18 1.252(8) .
O7 C17 1.249(6) .
O7 Mn2 2.102(3) 1_656
O8 C17 1.259(5) .
O8 Mn1 2.177(3) 1_656
O9 S1 1.476(4) .
O9 S1A 1.497(6) .
O10 S2A 1.472(6) .
O10 S2 1.556(5) .
O11 S3 1.564(10) .
O11A S3A 1.592(10) .
C1 C2 1.509(5) .
C2 C3 1.393(6) .
C2 C7 1.399(6) .
C3 C4 1.384(6) .
C4 C5 1.389(6) .
C4 C8 1.448(6) .
C5 C6 1.384(5) .
C6 C7 1.383(6) .
C6 C9 1.509(5) .
C8 C10 1.191(6) .
C10 C11 1.433(6) .
C11 C12 1.383(7) .
C11 C16 1.398(7) .
C12 C13 1.390(7) .
C13 C14 1.383(7) .
C13 C18 1.480(8) .
C14 C15 1.390(7) .
C15 C16 1.398(6) .
C15 C17 1.500(7) .
C19 S1 1.754(11) .
C19A S1A 1.80(2) .
C20 S1 1.741(10) .
C20A S1A 1.79(2) .
C21 S2 1.69(2) .
C21A S2A 1.93(5) .
C22 S2 1.663(12) .
C22A S2A 1.60(2) .
C23 S3 1.731(15) .
C23A S3A 1.734(12) .
C24 S3 1.874(13) .
C24A S3A 1.834(12) .
